data_4500689
loop_
_publ_author_name
'Zhang, Jian-Yong'
'Jing, Xue-Hui'
'Ma, Yu'
'Cheng, Ai-Ling'
'Gao, En-Qing'

_publ_section_title
;
 Interpenetration, Self-Catenation, and New Topology in Metal--Organic
 Frameworks of Cobalt with Mixed Organic Linkers
;
_journal_issue 9
_journal_name_full 'Crystal Growth &amp; Design'
_journal_page_first 3681
_journal_paper_doi 10.1021/cg200120p
_journal_volume 11
_journal_year 2011
_chemical_formula_sum 'C72 H50 Co3 N12 O28'
_chemical_formula_weight 1708.03
_chemical_name_systematic
; 
 ? 
;
_space_group_IT_number 15
_symmetry_cell_setting monoclinic
_symmetry_space_group_name_Hall '-C 2yc'
_symmetry_space_group_name_H-M 'C 1 2/c 1'
_atom_sites_solution_hydrogens geom
_atom_sites_solution_primary direct
_atom_sites_solution_secondary difmap
_audit_creation_method SHELXL-97
_cell_angle_alpha 90.00
_cell_angle_beta 117.959(2)
_cell_angle_gamma 90.00
_cell_formula_units_Z 4
_cell_length_a 21.693(4)
_cell_length_b 18.321(3)
_cell_length_c 22.792(4)
_cell_measurement_reflns_used 3315
_cell_measurement_temperature 273(2)
_cell_measurement_theta_max 20.73
_cell_measurement_theta_min 2.44
_cell_volume 8001(2)
_computing_cell_refinement 'Bruker XSCANS'
_computing_data_collection 'Bruker XSCANS'
_computing_data_reduction 'Bruker SHELXTL'
_computing_molecular_graphics 'Bruker SHELXTL'
_computing_publication_material 'Bruker SHELXTL'
_computing_structure_refinement 'Bruker SHELXTL'
_computing_structure_solution 'Bruker SHELXTL'
_diffrn_ambient_temperature 273(2)
_diffrn_measured_fraction_theta_full 0.995
_diffrn_measured_fraction_theta_max 0.995
_diffrn_measurement_device_type 'CCD area detector'
_diffrn_measurement_method 'phi and omega scans'
_diffrn_radiation_monochromator graphite
_diffrn_radiation_source 'fine-focus sealed tube'
_diffrn_radiation_type MoK\a
_diffrn_radiation_wavelength 0.71073
_diffrn_reflns_av_R_equivalents 0.0538
_diffrn_reflns_av_sigmaI/netI 0.0638
_diffrn_reflns_limit_h_max 14
_diffrn_reflns_limit_h_min -26
_diffrn_reflns_limit_k_max 22
_diffrn_reflns_limit_k_min -22
_diffrn_reflns_limit_l_max 28
_diffrn_reflns_limit_l_min -25
_diffrn_reflns_number 22384
_diffrn_reflns_theta_full 26.01
_diffrn_reflns_theta_max 26.01
_diffrn_reflns_theta_min 2.02
_exptl_absorpt_coefficient_mu 0.702
_exptl_absorpt_correction_T_max 0.9331
_exptl_absorpt_correction_T_min 0.8609
_exptl_absorpt_correction_type multi-scan
_exptl_absorpt_process_details SADABS
_exptl_crystal_colour brown
_exptl_crystal_density_diffrn 1.418
_exptl_crystal_density_method 'not measured'
_exptl_crystal_description rod
_exptl_crystal_F_000 3484
_exptl_crystal_size_max 0.22
_exptl_crystal_size_mid 0.12
_exptl_crystal_size_min 0.10
_refine_diff_density_max 0.796
_refine_diff_density_min -0.524
_refine_diff_density_rms 0.084
_refine_ls_extinction_method none
_refine_ls_goodness_of_fit_ref 0.990
_refine_ls_hydrogen_treatment mixed
_refine_ls_matrix_type full
_refine_ls_number_parameters 577
_refine_ls_number_reflns 7844
_refine_ls_number_restraints 8
_refine_ls_restrained_S_all 0.993
_refine_ls_R_factor_all 0.0920
_refine_ls_R_factor_gt 0.0585
_refine_ls_shift/su_max 0.000
_refine_ls_shift/su_mean 0.000
_refine_ls_structure_factor_coef Fsqd
_refine_ls_weighting_details 'calc w=1/[\s^2^(Fo^2^)+(0.0886P)^2^+16.5643P] where P=(Fo^2^+2Fc^2^)/3'
_refine_ls_weighting_scheme calc
_refine_ls_wR_factor_gt 0.1534
_refine_ls_wR_factor_ref 0.1794
_reflns_number_gt 5207
_reflns_number_total 7844
_reflns_threshold_expression >2sigma(I)
_cod_data_source_file cg200120p_si_002.cif
_cod_data_source_block 1
_cod_depositor_comments
;
The following automatic conversions were performed:

'_symmetry_cell_setting' value 'Monoclinic' changed to 'monoclinic'
according to /home/saulius/struct/CIF-dictionaries/cif_core.dic
dictionary named 'cif_core.dic' version 2.4.1 from 2010-06-29.

Automatic conversion script
Id: cif_fix_values 1715 2011-07-08 13:25:40Z adriana 
;
_cod_original_sg_symbol_H-M C2/c
_cod_database_code 4500689

loop_
_symmetry_equiv_pos_as_xyz
'x, y, z'
'-x, y, -z+1/2'
'x+1/2, y+1/2, z'
'-x+1/2, y+1/2, -z+1/2'
'-x, -y, -z'
'x, -y, z-1/2'
'-x+1/2, -y+1/2, -z'
'x+1/2, -y+1/2, z-1/2'

loop_
_atom_site_label
_atom_site_type_symbol
_atom_site_fract_x
_atom_site_fract_y
_atom_site_fract_z
_atom_site_U_iso_or_equiv
_atom_site_adp_type
_atom_site_occupancy
_atom_site_symmetry_multiplicity
_atom_site_calc_flag
_atom_site_refinement_flags
_atom_site_disorder_assembly
_atom_site_disorder_group
Co1 Co 0.10553(3) -0.01254(3) 0.06597(2) 0.02975(17) Uani 1 1 d . . .
Co2 Co 0.2500 0.7500 0.0000 0.0338(2) Uani 1 2 d S . .
C1 C 0.0031(2) 0.1210(2) 0.0050(2) 0.0395(10) Uani 1 1 d . . .
C2 C 0.0331(2) 0.1971(2) 0.0170(2) 0.0410(10) Uani 1 1 d . . .
C3 C 0.0950(3) 0.2109(3) 0.0728(3) 0.0615(14) Uani 1 1 d . . .
H3A H 0.1182 0.1737 0.1029 0.074 Uiso 1 1 calc R . .
C4 C 0.1225(3) 0.2798(3) 0.0837(3) 0.0693(16) Uani 1 1 d . . .
C5 C 0.0932(3) 0.3365(2) 0.0403(3) 0.0553(13) Uani 1 1 d . . .
C6 C 0.0306(3) 0.3219(3) -0.0152(3) 0.0680(15) Uani 1 1 d . . .
H6A H 0.0081 0.3591 -0.0455 0.082 Uiso 1 1 calc R . .
C7 C 0.0007(3) 0.2535(3) -0.0269(3) 0.0571(13) Uani 1 1 d . . .
H7A H -0.0417 0.2453 -0.0646 0.069 Uiso 1 1 calc R . .
C8 C 0.1222(3) 0.4120(2) 0.0488(3) 0.0577(13) Uani 1 1 d . . .
C9 C 0.1632(3) 0.4319(3) 0.0199(3) 0.0731(17) Uani 1 1 d . . .
H9A H 0.1761 0.3962 -0.0013 0.088 Uiso 1 1 calc R . .
C10 C 0.1860(3) 0.5026(3) 0.0212(3) 0.0643(15) Uani 1 1 d . . .
H10A H 0.2137 0.5139 0.0013 0.077 Uiso 1 1 calc R . .
C11 C 0.1674(3) 0.5563(2) 0.0523(2) 0.0498(11) Uani 1 1 d . . .
C12 C 0.1258(3) 0.5389(3) 0.0810(3) 0.0583(13) Uani 1 1 d . . .
H12A H 0.1123 0.5748 0.1014 0.070 Uiso 1 1 calc R . .
C13 C 0.1044(3) 0.4672(3) 0.0793(3) 0.0650(15) Uani 1 1 d . . .
C14 C 0.1879(2) 0.6352(2) 0.0525(2) 0.0471(11) Uani 1 1 d . . .
C15 C 0.2380(3) 0.0003(3) 0.1240(2) 0.0502(12) Uani 1 1 d . . .
C16 C 0.3149(3) 0.0077(3) 0.1608(3) 0.0542(12) Uani 1 1 d . . .
C17 C 0.3450(3) 0.0648(3) 0.2038(3) 0.0730(17) Uani 1 1 d . . .
H17A H 0.3167 0.0996 0.2090 0.088 Uiso 1 1 calc R . .
C18 C 0.4168(3) 0.0713(4) 0.2395(3) 0.0735(17) Uani 1 1 d . B .
C19 C 0.4609(3) 0.0227(3) 0.2314(3) 0.0621(14) Uani 1 1 d . . .
C20 C 0.4297(3) -0.0350(3) 0.1874(3) 0.0654(15) Uani 1 1 d . . .
H20A H 0.4578 -0.0687 0.1807 0.078 Uiso 1 1 calc R . .
C21 C 0.3580(3) -0.0431(3) 0.1535(3) 0.0621(14) Uani 1 1 d . . .
H21A H 0.3387 -0.0831 0.1257 0.075 Uiso 1 1 calc R . .
C22 C 0.1063(3) -0.0594(3) -0.0622(2) 0.0601(14) Uani 1 1 d . . .
H22A H 0.1042 -0.1051 -0.0455 0.072 Uiso 1 1 calc R . .
C23 C 0.1084(3) -0.0556(3) -0.1214(2) 0.0649(15) Uani 1 1 d . . .
H23A H 0.1073 -0.0984 -0.1438 0.078 Uiso 1 1 calc R . .
C24 C 0.1119(3) 0.0102(3) -0.1480(2) 0.0490(11) Uani 1 1 d . A .
C25 C 0.1147(3) 0.0713(3) -0.1112(3) 0.0703(17) Uani 1 1 d . . .
H25A H 0.1185 0.1174 -0.1262 0.084 Uiso 1 1 calc R . .
C26 C 0.1117(3) 0.0640(3) -0.0528(3) 0.0688(16) Uani 1 1 d . . .
H26A H 0.1128 0.1060 -0.0294 0.083 Uiso 1 1 calc R . .
C27 C 0.1123(3) 0.0145(3) -0.2132(2) 0.0525(12) Uani 1 1 d . . .
C28 C 0.1422(7) -0.0410(5) -0.2329(5) 0.075(4) Uani 0.614(12) 1 d P A 1
H28A H 0.1626 -0.0809 -0.2053 0.090 Uiso 0.614(12) 1 calc PR A 1
C29 C 0.1414(7) -0.0367(5) -0.2929(5) 0.070(4) Uani 0.614(12) 1 d P A 1
H29A H 0.1635 -0.0733 -0.3042 0.084 Uiso 0.614(12) 1 calc PR A 1
C30 C 0.0901(8) 0.0736(8) -0.3125(7) 0.067(4) Uani 0.614(12) 1 d P A 1
H30A H 0.0755 0.1160 -0.3378 0.081 Uiso 0.614(12) 1 calc PR A 1
C31 C 0.0895(8) 0.0730(7) -0.2542(7) 0.073(4) Uani 0.614(12) 1 d P A 1
H31A H 0.0730 0.1137 -0.2415 0.088 Uiso 0.614(12) 1 calc PR A 1
C28' C 0.0730(11) -0.0391(8) -0.2619(7) 0.070(6) Uani 0.386(12) 1 d P A 2
H28B H 0.0474 -0.0742 -0.2532 0.084 Uiso 0.386(12) 1 calc PR A 2
C29' C 0.0737(11) -0.0379(8) -0.3221(7) 0.072(6) Uani 0.386(12) 1 d P A 2
H29B H 0.0501 -0.0739 -0.3535 0.087 Uiso 0.386(12) 1 calc PR A 2
C30' C 0.1315(16) 0.0697(14) -0.2983(13) 0.092(9) Uani 0.386(12) 1 d P A 2
H30B H 0.1485 0.1101 -0.3109 0.110 Uiso 0.386(12) 1 calc PR A 2
C31' C 0.1319(13) 0.0720(13) -0.2358(10) 0.078(8) Uani 0.386(12) 1 d P A 2
H31B H 0.1462 0.1143 -0.2103 0.094 Uiso 0.386(12) 1 calc PR A 2
N2 N 0.1101(2) 0.0178(2) -0.33668(19) 0.0525(10) Uani 1 1 d . . .
C32 C 0.3440(2) 0.7434(3) 0.1527(2) 0.0482(11) Uani 1 1 d . . .
H32A H 0.3011 0.7354 0.1515 0.058 Uiso 1 1 calc R . .
C33 C 0.4025(2) 0.7441(3) 0.2138(2) 0.0486(11) Uani 1 1 d . . .
H33A H 0.3986 0.7371 0.2523 0.058 Uiso 1 1 calc R . .
C34 C 0.4676(2) 0.7555(2) 0.2174(2) 0.0403(10) Uani 1 1 d . . .
C35 C 0.4690(2) 0.7658(3) 0.1584(2) 0.0510(12) Uani 1 1 d . . .
H35A H 0.5113 0.7735 0.1583 0.061 Uiso 1 1 calc R . .
C36 C 0.4072(2) 0.7647(3) 0.0988(2) 0.0504(12) Uani 1 1 d . . .
H36A H 0.4095 0.7722 0.0596 0.061 Uiso 1 1 calc R . .
N1 N 0.1072(2) -0.00054(19) -0.02767(18) 0.0463(9) Uani 1 1 d . . .
N3 N 0.34500(18) 0.75361(19) 0.09518(17) 0.0411(8) Uani 1 1 d . . .
N4 N 0.1889(4) 0.2906(4) 0.1454(4) 0.147(4) Uani 1 1 d . . .
N5 N 0.0585(4) 0.4528(3) 0.1095(3) 0.097(2) Uani 1 1 d . . .
N6 N 0.4454(3) 0.1314(4) 0.2882(3) 0.112(2) Uani 1 1 d D . .
O1 O 0.03837(17) 0.07262(16) 0.04559(16) 0.0505(8) Uani 1 1 d . . .
O2 O -0.05608(17) 0.11108(17) -0.04347(15) 0.0499(8) Uani 1 1 d . . .
O3 O 0.22148(16) 0.64973(15) 0.02194(16) 0.0485(8) Uani 1 1 d . . .
O4 O 0.1689(2) 0.68018(18) 0.0819(2) 0.0753(12) Uani 1 1 d . . .
O5 O 0.21030(17) -0.06148(17) 0.10468(16) 0.0542(8) Uani 1 1 d . . .
O6 O 0.20060(16) 0.05675(18) 0.11289(17) 0.0549(8) Uani 1 1 d . . .
O7 O 0.19386(18) 0.80468(16) 0.04100(15) 0.0467(8) Uani 1 1 d D . .
H7B H 0.205(3) 0.8440(15) 0.064(2) 0.070 Uiso 1 1 d D . .
H7C H 0.186(3) 0.7696(17) 0.062(2) 0.070 Uiso 1 1 d D . .
O8 O 0.1979(4) 0.2503(4) 0.1937(4) 0.208(4) Uani 1 1 d . . .
O9 O 0.2255(3) 0.3392(3) 0.1531(3) 0.176(4) Uani 1 1 d . . .
O10 O 0.0640(4) 0.3962(3) 0.1366(4) 0.155(3) Uani 1 1 d . . .
O11 O 0.0181(4) 0.5010(3) 0.1063(4) 0.151(3) Uani 1 1 d . . .
O12 O 0.5042(3) 0.1398(3) 0.3204(3) 0.1187(19) Uani 1 1 d D B .
O13 O 0.4107(8) 0.1931(10) 0.2606(9) 0.150(5) Uani 0.339(10) 1 d PD B 1
O13' O 0.4069(4) 0.1573(7) 0.3091(6) 0.150(5) Uani 0.661(10) 1 d PD B 2
O14 O 0.2418(6) 0.1840(6) 0.0607(7) 0.144(5) Uani 0.50 1 d P . .
O15 O 0.3614(7) 0.2493(6) 0.0780(8) 0.146(5) Uani 0.50 1 d P . .

loop_
_atom_site_aniso_label
_atom_site_aniso_U_11
_atom_site_aniso_U_22
_atom_site_aniso_U_33
_atom_site_aniso_U_23
_atom_site_aniso_U_13
_atom_site_aniso_U_12
Co1 0.0315(3) 0.0309(3) 0.0282(3) -0.0031(2) 0.0151(2) -0.0045(2)
Co2 0.0312(4) 0.0299(4) 0.0362(4) 0.0014(3) 0.0126(4) -0.0037(3)
C1 0.042(3) 0.039(2) 0.041(2) -0.0079(18) 0.022(2) -0.007(2)
C2 0.043(3) 0.034(2) 0.047(2) -0.0013(18) 0.022(2) -0.0061(19)
C3 0.058(3) 0.043(3) 0.059(3) 0.004(2) 0.008(3) -0.014(2)
C4 0.061(4) 0.048(3) 0.070(4) -0.005(3) 0.007(3) -0.017(3)
C5 0.066(3) 0.037(3) 0.069(3) 0.000(2) 0.036(3) -0.012(2)
C6 0.074(4) 0.040(3) 0.085(4) 0.018(3) 0.033(3) 0.000(3)
C7 0.048(3) 0.048(3) 0.064(3) 0.006(2) 0.017(3) -0.008(2)
C8 0.071(4) 0.036(2) 0.075(3) -0.003(2) 0.042(3) -0.015(2)
C9 0.100(5) 0.041(3) 0.108(5) -0.013(3) 0.073(4) -0.016(3)
C10 0.082(4) 0.044(3) 0.089(4) -0.005(3) 0.058(4) -0.014(3)
C11 0.054(3) 0.038(2) 0.061(3) 0.000(2) 0.029(3) -0.008(2)
C12 0.071(4) 0.040(3) 0.083(4) -0.003(2) 0.052(3) -0.008(2)
C13 0.086(4) 0.049(3) 0.081(4) -0.005(3) 0.056(4) -0.024(3)
C14 0.048(3) 0.041(3) 0.055(3) 0.002(2) 0.026(2) -0.009(2)
C15 0.040(3) 0.058(3) 0.053(3) -0.008(2) 0.023(2) -0.003(2)
C16 0.040(3) 0.061(3) 0.061(3) -0.013(2) 0.023(2) -0.003(2)
C17 0.043(3) 0.084(4) 0.094(4) -0.033(3) 0.034(3) -0.006(3)
C18 0.039(3) 0.095(4) 0.081(4) -0.031(3) 0.023(3) -0.006(3)
C19 0.039(3) 0.078(4) 0.065(3) -0.008(3) 0.021(3) 0.000(3)
C20 0.048(3) 0.066(3) 0.087(4) -0.007(3) 0.036(3) 0.004(3)
C21 0.046(3) 0.061(3) 0.078(4) -0.010(3) 0.028(3) 0.001(3)
C22 0.096(4) 0.044(3) 0.052(3) 0.007(2) 0.043(3) 0.007(3)
C23 0.111(5) 0.046(3) 0.049(3) 0.000(2) 0.047(3) 0.010(3)
C24 0.061(3) 0.053(3) 0.039(2) 0.002(2) 0.028(2) 0.006(2)
C25 0.126(5) 0.046(3) 0.065(3) 0.001(2) 0.066(4) -0.008(3)
C26 0.117(5) 0.048(3) 0.068(3) -0.007(2) 0.066(4) -0.013(3)
C27 0.071(4) 0.050(3) 0.046(3) 0.002(2) 0.035(3) 0.005(3)
C28 0.129(12) 0.058(5) 0.060(6) 0.025(5) 0.064(8) 0.035(6)
C29 0.114(11) 0.055(5) 0.059(6) 0.021(4) 0.057(7) 0.031(6)
C30 0.111(11) 0.057(7) 0.050(7) 0.022(5) 0.052(8) 0.035(8)
C31 0.107(11) 0.058(7) 0.058(8) 0.005(6) 0.042(8) 0.031(8)
C28' 0.110(16) 0.060(9) 0.039(7) -0.007(6) 0.033(9) -0.039(10)
C29' 0.119(18) 0.060(9) 0.043(8) -0.016(6) 0.042(10) -0.037(10)
C30' 0.16(2) 0.074(15) 0.081(16) -0.040(12) 0.083(19) -0.067(17)
C31' 0.123(19) 0.076(13) 0.039(10) -0.029(9) 0.040(13) -0.067(15)
N2 0.072(3) 0.050(2) 0.044(2) 0.0054(18) 0.034(2) 0.004(2)
C32 0.037(3) 0.060(3) 0.044(3) 0.002(2) 0.016(2) -0.005(2)
C33 0.040(3) 0.066(3) 0.037(2) 0.003(2) 0.016(2) -0.001(2)
C34 0.034(2) 0.041(2) 0.040(2) -0.0013(18) 0.013(2) -0.0001(19)
C35 0.034(2) 0.064(3) 0.049(3) 0.003(2) 0.015(2) -0.007(2)
C36 0.042(3) 0.061(3) 0.041(3) 0.005(2) 0.012(2) -0.008(2)
N1 0.058(3) 0.044(2) 0.042(2) -0.0044(16) 0.028(2) -0.0036(18)
N3 0.032(2) 0.044(2) 0.040(2) 0.0018(15) 0.0115(17) -0.0042(16)
N4 0.143(7) 0.076(4) 0.114(5) 0.014(4) -0.029(5) -0.055(4)
N5 0.149(6) 0.055(3) 0.141(5) -0.016(3) 0.112(5) -0.035(4)
N6 0.051(4) 0.132(6) 0.136(5) -0.076(5) 0.031(4) -0.014(4)
O1 0.054(2) 0.0351(16) 0.059(2) -0.0010(15) 0.0235(17) -0.0012(15)
O2 0.051(2) 0.0499(18) 0.0465(18) -0.0060(14) 0.0207(17) -0.0108(16)
O3 0.0517(19) 0.0378(16) 0.060(2) 0.0035(14) 0.0290(17) -0.0078(14)
O4 0.107(3) 0.045(2) 0.110(3) -0.011(2) 0.081(3) -0.018(2)
O5 0.0465(19) 0.0494(19) 0.059(2) -0.0119(15) 0.0183(17) -0.0065(16)
O6 0.0412(18) 0.053(2) 0.067(2) -0.0099(16) 0.0221(17) -0.0035(16)
O7 0.0511(19) 0.0366(16) 0.0552(19) -0.0007(14) 0.0273(17) -0.0011(15)
O8 0.187(8) 0.173(7) 0.122(5) 0.019(5) -0.046(5) -0.082(6)
O9 0.131(5) 0.106(4) 0.169(6) 0.026(4) -0.032(4) -0.079(4)
O10 0.284(9) 0.069(3) 0.226(7) -0.006(4) 0.213(7) -0.041(4)
O11 0.193(7) 0.100(4) 0.260(9) 0.003(5) 0.191(7) -0.007(4)
O12 0.061(3) 0.153(5) 0.116(4) -0.052(4) 0.020(3) -0.033(3)
O13 0.077(4) 0.205(10) 0.178(10) -0.137(9) 0.069(6) -0.036(5)
O13' 0.077(4) 0.205(10) 0.178(10) -0.137(9) 0.069(6) -0.036(5)
O14 0.091(7) 0.097(7) 0.243(14) 0.046(8) 0.076(9) -0.023(6)
O15 0.149(11) 0.086(7) 0.249(16) -0.013(8) 0.131(12) -0.012(7)

loop_
_atom_type_symbol
_atom_type_description
_atom_type_scat_dispersion_real
_atom_type_scat_dispersion_imag
_atom_type_scat_source
C C 0.0033 0.0016 'International Tables Vol C Tables 4.2.6.8 and 6.1.1.4'
H H 0.0000 0.0000 'International Tables Vol C Tables 4.2.6.8 and 6.1.1.4'
Co Co 0.3494 0.9721 'International Tables Vol C Tables 4.2.6.8 and 6.1.1.4'
N N 0.0061 0.0033 'International Tables Vol C Tables 4.2.6.8 and 6.1.1.4'
O O 0.0106 0.0060 'International Tables Vol C Tables 4.2.6.8 and 6.1.1.4'

loop_
_geom_angle_atom_site_label_1
_geom_angle_atom_site_label_2
_geom_angle_atom_site_label_3
_geom_angle
_geom_angle_site_symmetry_1
_geom_angle_site_symmetry_3
O1 Co1 O2 112.68(13) . 5
O1 Co1 N1 92.21(14) . .
O2 Co1 N1 95.29(13) 5 .
O1 Co1 N2 87.28(15) . 6_556
O2 Co1 N2 89.09(14) 5 6_556
N1 Co1 N2 175.43(15) . 6_556
O1 Co1 O5 153.67(12) . .
O2 Co1 O5 93.59(12) 5 .
N1 Co1 O5 86.84(14) . .
N2 Co1 O5 91.61(15) 6_556 .
O1 Co1 O6 94.33(12) . .
O2 Co1 O6 152.48(13) 5 .
N1 Co1 O6 88.59(14) . .
N2 Co1 O6 86.92(14) 6_556 .
O5 Co1 O6 59.35(12) . .
O3 Co2 O3 180.00(18) 7_565 .
O3 Co2 O7 90.83(12) 7_565 7_565
O3 Co2 O7 89.17(12) . 7_565
O3 Co2 O7 89.17(12) 7_565 .
O3 Co2 O7 90.83(12) . .
O7 Co2 O7 180.00(13) 7_565 .
O3 Co2 N3 87.91(13) 7_565 .
O3 Co2 N3 92.10(13) . .
O7 Co2 N3 88.99(13) 7_565 .
O7 Co2 N3 91.01(13) . .
O3 Co2 N3 92.10(12) 7_565 7_565
O3 Co2 N3 87.90(13) . 7_565
O7 Co2 N3 91.01(13) 7_565 7_565
O7 Co2 N3 88.99(13) . 7_565
N3 Co2 N3 180.0 . 7_565
O1 C1 O2 124.5(4) . .
O1 C1 C2 117.3(4) . .
O2 C1 C2 118.1(4) . .
C3 C2 C7 118.6(4) . .
C3 C2 C1 119.4(4) . .
C7 C2 C1 122.0(4) . .
C4 C3 C2 119.5(5) . .
C4 C3 H3A 120.2 . .
C2 C3 H3A 120.2 . .
C3 C4 C5 123.6(5) . .
C3 C4 N4 116.4(5) . .
C5 C4 N4 120.0(5) . .
C4 C5 C6 116.0(4) . .
C4 C5 C8 125.8(5) . .
C6 C5 C8 118.1(5) . .
C7 C6 C5 121.7(5) . .
C7 C6 H6A 119.2 . .
C5 C6 H6A 119.2 . .
C6 C7 C2 120.5(5) . .
C6 C7 H7A 119.8 . .
C2 C7 H7A 119.8 . .
C9 C8 C13 116.2(4) . .
C9 C8 C5 120.6(5) . .
C13 C8 C5 122.9(5) . .
C8 C9 C10 122.7(5) . .
C8 C9 H9A 118.6 . .
C10 C9 H9A 118.6 . .
C11 C10 C9 119.5(5) . .
C11 C10 H10A 120.2 . .
C9 C10 H10A 120.2 . .
C12 C11 C10 119.5(4) . .
C12 C11 C14 118.6(4) . .
C10 C11 C14 121.8(4) . .
C11 C12 C13 119.5(5) . .
C11 C12 H12A 120.3 . .
C13 C12 H12A 120.3 . .
C8 C13 C12 122.6(5) . .
C8 C13 N5 120.8(5) . .
C12 C13 N5 116.5(5) . .
O4 C14 O3 125.7(4) . .
O4 C14 C11 117.6(4) . .
O3 C14 C11 116.7(4) . .
O5 C15 O6 120.6(4) . .
O5 C15 C16 120.4(4) . .
O6 C15 C16 119.0(4) . .
C17 C16 C21 118.5(5) . .
C17 C16 C15 120.4(5) . .
C21 C16 C15 121.1(5) . .
C16 C17 C18 120.8(5) . .
C16 C17 H17A 119.6 . .
C18 C17 H17A 119.6 . .
C19 C18 C17 121.7(5) . .
C19 C18 N6 120.5(5) . .
C17 C18 N6 117.7(5) . .
C18 C19 C20 116.8(5) . .
C18 C19 C19 126.6(5) . 2_655
C20 C19 C19 116.4(4) . 2_655
C21 C20 C19 121.6(5) . .
C21 C20 H20A 119.2 . .
C19 C20 H20A 119.2 . .
C20 C21 C16 120.4(5) . .
C20 C21 H21A 119.8 . .
C16 C21 H21A 119.8 . .
N1 C22 C23 122.9(4) . .
N1 C22 H22A 118.6 . .
C23 C22 H22A 118.6 . .
C24 C23 C22 121.0(5) . .
C24 C23 H23A 119.5 . .
C22 C23 H23A 119.5 . .
C23 C24 C25 116.1(4) . .
C23 C24 C27 121.1(4) . .
C25 C24 C27 122.8(4) . .
C26 C25 C24 120.2(5) . .
C26 C25 H25A 119.9 . .
C24 C25 H25A 119.9 . .
N1 C26 C25 123.2(5) . .
N1 C26 H26A 118.4 . .
C25 C26 H26A 118.4 . .
C31' C27 C31 35.4(9) . .
C31' C27 C28 99.9(12) . .
C31 C27 C28 115.6(7) . .
C31' C27 C28' 115.3(10) . .
C31 C27 C28' 96.6(9) . .
C28 C27 C28' 56.2(8) . .
C31' C27 C24 125.5(9) . .
C31 C27 C24 123.9(7) . .
C28 C27 C24 120.3(5) . .
C28' C27 C24 117.3(7) . .
C29 C28 C27 119.6(8) . .
C29 C28 H28A 120.2 . .
C27 C28 H28A 120.2 . .
N2 C29 C28 123.5(8) . .
N2 C29 H29A 118.3 . .
C28 C29 H29A 118.3 . .
N2 C30 C31 124.4(11) . .
N2 C30 H30A 117.8 . .
C31 C30 H30A 117.8 . .
C30 C31 C27 121.5(11) . .
C30 C31 H31A 119.3 . .
C27 C31 H31A 119.3 . .
C29' C28' C27 118.8(12) . .
C29' C28' H28B 120.6 . .
C27 C28' H28B 120.6 . .
C28' C29' N2 120.7(11) . .
C28' C29' H29B 119.7 . .
N2 C29' H29B 119.7 . .
N2 C30' C31' 124.1(19) . .
N2 C30' H30B 117.9 . .
C31' C30' H30B 117.9 . .
C27 C31' C30' 120.8(17) . .
C27 C31' H31B 119.6 . .
C30' C31' H31B 119.6 . .
C30' N2 C30 36.4(12) . .
C30' N2 C29 98.9(15) . .
C30 N2 C29 114.3(7) . .
C30' N2 C29' 117.1(12) . .
C30 N2 C29' 97.4(9) . .
C29 N2 C29' 55.7(8) . .
C30' N2 Co1 125.7(11) . 6
C30 N2 Co1 126.2(6) . 6
C29 N2 Co1 119.2(4) . 6
C29' N2 Co1 116.2(6) . 6
N3 C32 C33 124.1(4) . .
N3 C32 H32A 117.9 . .
C33 C32 H32A 117.9 . .
C32 C33 C34 119.4(4) . .
C32 C33 H33A 120.3 . .
C34 C33 H33A 120.3 . .
C35 C34 C33 116.8(4) . .
C35 C34 C34 122.1(5) . 2_655
C33 C34 C34 121.0(5) . 2_655
C34 C35 C36 120.0(4) . .
C34 C35 H35A 120.0 . .
C36 C35 H35A 120.0 . .
N3 C36 C35 123.3(4) . .
N3 C36 H36A 118.3 . .
C35 C36 H36A 118.3 . .
C22 N1 C26 116.6(4) . .
C22 N1 Co1 120.0(3) . .
C26 N1 Co1 123.3(3) . .
C36 N3 C32 116.3(4) . .
C36 N3 Co2 121.7(3) . .
C32 N3 Co2 122.0(3) . .
O9 N4 O8 120.5(7) . .
O9 N4 C4 122.9(7) . .
O8 N4 C4 115.6(7) . .
O10 N5 O11 123.9(6) . .
O10 N5 C13 118.4(7) . .
O11 N5 C13 117.7(5) . .
O12 N6 O13' 116.9(7) . .
O12 N6 O13 113.5(10) . .
O13' N6 O13 61.7(9) . .
O12 N6 C18 122.0(6) . .
O13' N6 C18 117.1(6) . .
O13 N6 C18 109.4(9) . .
C1 O1 Co1 146.8(3) . .
C1 O2 Co1 123.5(3) . 5
C14 O3 Co2 129.9(3) . .
C15 O5 Co1 90.4(3) . .
C15 O6 Co1 89.5(3) . .
Co2 O7 H7B 128(4) . .
Co2 O7 H7C 100(3) . .
H7B O7 H7C 112(3) . .

loop_
_geom_bond_atom_site_label_1
_geom_bond_atom_site_label_2
_geom_bond_distance
_geom_bond_site_symmetry_2
Co1 O1 2.034(3) .
Co1 O2 2.039(3) 5
Co1 N1 2.163(4) .
Co1 N2 2.176(4) 6_556
Co1 O5 2.206(3) .
Co1 O6 2.223(3) .
Co2 O3 2.073(3) 7_565
Co2 O3 2.073(3) .
Co2 O7 2.104(3) 7_565
Co2 O7 2.104(3) .
Co2 N3 2.183(3) .
Co2 N3 2.183(3) 7_565
C1 O1 1.251(5) .
C1 O2 1.254(5) .
C1 C2 1.507(6) .
C2 C3 1.372(6) .
C2 C7 1.380(6) .
C3 C4 1.368(7) .
C3 H3A 0.9300 .
C4 C5 1.369(7) .
C4 N4 1.481(8) .
C5 C6 1.381(7) .
C5 C8 1.494(6) .
C6 C7 1.379(7) .
C6 H6A 0.9300 .
C7 H7A 0.9300 .
C8 C9 1.381(7) .
C8 C13 1.382(7) .
C9 C10 1.383(7) .
C9 H9A 0.9300 .
C10 C11 1.379(7) .
C10 H10A 0.9300 .
C11 C12 1.378(6) .
C11 C14 1.511(6) .
C12 C13 1.387(7) .
C12 H12A 0.9300 .
C13 N5 1.476(7) .
C14 O4 1.247(5) .
C14 O3 1.250(5) .
C15 O5 1.259(5) .
C15 O6 1.265(5) .
C15 C16 1.482(7) .
C16 C17 1.372(7) .
C16 C21 1.383(7) .
C17 C18 1.385(7) .
C17 H17A 0.9300 .
C18 C19 1.380(7) .
C18 N6 1.478(7) .
C19 C20 1.394(7) .
C19 C19 1.499(10) 2_655
C20 C21 1.382(7) .
C20 H20A 0.9300 .
C21 H21A 0.9300 .
C22 N1 1.329(6) .
C22 C23 1.372(6) .
C22 H22A 0.9300 .
C23 C24 1.367(7) .
C23 H23A 0.9300 .
C24 C25 1.382(7) .
C24 C27 1.492(6) .
C25 C26 1.371(7) .
C25 H25A 0.9300 .
C26 N1 1.336(6) .
C26 H26A 0.9300 .
C27 C31' 1.33(2) .
C27 C31 1.354(14) .
C27 C28 1.388(10) .
C27 C28' 1.426(14) .
C28 C29 1.361(11) .
C28 H28A 0.9300 .
C29 N2 1.349(9) .
C29 H29A 0.9300 .
C30 N2 1.327(14) .
C30 C31 1.334(18) .
C30 H30A 0.9300 .
C31 H31A 0.9300 .
C28' C29' 1.379(18) .
C28' H28B 0.9300 .
C29' N2 1.423(15) .
C29' H29B 0.9300 .
C30' N2 1.23(2) .
C30' C31' 1.42(3) .
C30' H30B 0.9300 .
C31' H31B 0.9300 .
N2 Co1 2.176(4) 6
C32 N3 1.335(6) .
C32 C33 1.375(6) .
C32 H32A 0.9300 .
C33 C34 1.390(6) .
C33 H33A 0.9300 .
C34 C35 1.372(6) .
C34 C34 1.493(8) 2_655
C35 C36 1.391(6) .
C35 H35A 0.9300 .
C36 N3 1.327(6) .
C36 H36A 0.9300 .
N4 O9 1.150(7) .
N4 O8 1.262(9) .
N5 O10 1.184(7) .
N5 O11 1.223(7) .
N6 O12 1.147(6) .
N6 O13' 1.234(8) .
N6 O13 1.340(16) .
O2 Co1 2.039(3) 5
O7 H7B 0.855(19) .
O7 H7C 0.854(19) .

loop_
_geom_torsion_atom_site_label_1
_geom_torsion_atom_site_label_2
_geom_torsion_atom_site_label_3
_geom_torsion_atom_site_label_4
_geom_torsion
_geom_torsion_site_symmetry_1
_geom_torsion_site_symmetry_4
O1 C1 C2 C3 -3.1(6) . .
O2 C1 C2 C3 174.5(4) . .
O1 C1 C2 C7 175.9(4) . .
O2 C1 C2 C7 -6.5(6) . .
C7 C2 C3 C4 0.7(8) . .
C1 C2 C3 C4 179.7(5) . .
C2 C3 C4 C5 -3.0(10) . .
C2 C3 C4 N4 179.1(6) . .
C3 C4 C5 C6 3.5(9) . .
N4 C4 C5 C6 -178.7(7) . .
C3 C4 C5 C8 -177.9(6) . .
N4 C4 C5 C8 -0.1(10) . .
C4 C5 C6 C7 -1.8(9) . .
C8 C5 C6 C7 179.5(5) . .
C5 C6 C7 C2 -0.3(9) . .
C3 C2 C7 C6 0.9(8) . .
C1 C2 C7 C6 -178.1(5) . .
C4 C5 C8 C9 95.2(8) . .
C6 C5 C8 C9 -86.3(7) . .
C4 C5 C8 C13 -91.6(8) . .
C6 C5 C8 C13 86.9(7) . .
C13 C8 C9 C10 0.3(10) . .
C5 C8 C9 C10 174.0(6) . .
C8 C9 C10 C11 -0.2(10) . .
C9 C10 C11 C12 -0.6(9) . .
C9 C10 C11 C14 -177.1(5) . .
C10 C11 C12 C13 1.2(8) . .
C14 C11 C12 C13 177.8(5) . .
C9 C8 C13 C12 0.3(9) . .
C5 C8 C13 C12 -173.2(5) . .
C9 C8 C13 N5 177.6(6) . .
C5 C8 C13 N5 4.1(9) . .
C11 C12 C13 C8 -1.0(9) . .
C11 C12 C13 N5 -178.4(6) . .
C12 C11 C14 O4 3.5(7) . .
C10 C11 C14 O4 -179.9(5) . .
C12 C11 C14 O3 -175.2(5) . .
C10 C11 C14 O3 1.4(7) . .
O5 C15 C16 C17 -153.8(5) . .
O6 C15 C16 C17 25.4(8) . .
O5 C15 C16 C21 25.1(8) . .
O6 C15 C16 C21 -155.7(5) . .
C21 C16 C17 C18 -0.4(9) . .
C15 C16 C17 C18 178.6(6) . .
C16 C17 C18 C19 2.6(10) . .
C16 C17 C18 N6 -176.0(6) . .
C17 C18 C19 C20 -2.4(10) . .
N6 C18 C19 C20 176.2(6) . .
C17 C18 C19 C19 -178.0(6) . 2_655
N6 C18 C19 C19 0.6(11) . 2_655
C18 C19 C20 C21 0.0(9) . .
C19 C19 C20 C21 176.0(6) 2_655 .
C19 C20 C21 C16 2.2(9) . .
C17 C16 C21 C20 -2.0(9) . .
C15 C16 C21 C20 179.1(5) . .
N1 C22 C23 C24 0.4(10) . .
C22 C23 C24 C25 1.2(9) . .
C22 C23 C24 C27 -178.4(5) . .
C23 C24 C25 C26 -1.9(9) . .
C27 C24 C25 C26 177.7(6) . .
C24 C25 C26 N1 1.1(10) . .
C23 C24 C27 C31' -163.0(16) . .
C25 C24 C27 C31' 17.4(18) . .
C23 C24 C27 C31 153.7(10) . .
C25 C24 C27 C31 -25.9(12) . .
C23 C24 C27 C28 -31.5(10) . .
C25 C24 C27 C28 148.9(9) . .
C23 C24 C27 C28' 33.4(12) . .
C25 C24 C27 C28' -146.2(11) . .
C31' C27 C28 C29 -39.1(15) . .
C31 C27 C28 C29 -5.6(16) . .
C28' C27 C28 C29 74.9(12) . .
C24 C27 C28 C29 179.2(9) . .
C27 C28 C29 N2 -2.9(19) . .
N2 C30 C31 C27 2(2) . .
C31' C27 C31 C30 76(2) . .
C28 C27 C31 C30 5.9(18) . .
C28' C27 C31 C30 -49.7(16) . .
C24 C27 C31 C30 -179.1(11) . .
C31' C27 C28' C29' 16(2) . .
C31 C27 C28' C29' 47.9(19) . .
C28 C27 C28' C29' -68.6(17) . .
C24 C27 C28' C29' -178.3(14) . .
C27 C28' C29' N2 -3(3) . .
C31 C27 C31' C30' -81(2) . .
C28 C27 C31' C30' 40(2) . .
C28' C27 C31' C30' -17(3) . .
C24 C27 C31' C30' 178.8(18) . .
N2 C30' C31' C27 4(4) . .
C31' C30' N2 C30 74(3) . .
C31' C30' N2 C29 -46(3) . .
C31' C30' N2 C29' 10(3) . .
C31' C30' N2 Co1 178.2(19) . 6
C31 C30 N2 C30' -82(3) . .
C31 C30 N2 C29 -10.6(18) . .
C31 C30 N2 C29' 45.1(17) . .
C31 C30 N2 Co1 175.4(11) . 6
C28 C29 N2 C30' 45.3(18) . .
C28 C29 N2 C30 10.7(16) . .
C28 C29 N2 C29' -71.5(13) . .
C28 C29 N2 Co1 -174.8(10) . 6
C28' C29' N2 C30' -11(3) . .
C28' C29' N2 C30 -42.8(19) . .
C28' C29' N2 C29 71.6(17) . .
C28' C29' N2 Co1 -179.5(14) . 6
N3 C32 C33 C34 -0.5(7) . .
C32 C33 C34 C35 0.3(7) . .
C32 C33 C34 C34 -179.0(3) . 2_655
C33 C34 C35 C36 0.1(7) . .
C34 C34 C35 C36 179.5(3) 2_655 .
C34 C35 C36 N3 -0.4(8) . .
C23 C22 N1 C26 -1.3(9) . .
C23 C22 N1 Co1 -179.0(4) . .
C25 C26 N1 C22 0.5(9) . .
C25 C26 N1 Co1 178.2(5) . .
O1 Co1 N1 C22 -139.4(4) . .
O2 Co1 N1 C22 -26.4(4) 5 .
N2 Co1 N1 C22 137.2(19) 6_556 .
O5 Co1 N1 C22 66.9(4) . .
O6 Co1 N1 C22 126.3(4) . .
O1 Co1 N1 C26 43.0(5) . .
O2 Co1 N1 C26 156.0(5) 5 .
N2 Co1 N1 C26 -40(2) 6_556 .
O5 Co1 N1 C26 -110.6(5) . .
O6 Co1 N1 C26 -51.3(5) . .
C35 C36 N3 C32 0.2(7) . .
C35 C36 N3 Co2 -178.6(4) . .
C33 C32 N3 C36 0.2(7) . .
C33 C32 N3 Co2 179.0(4) . .
O3 Co2 N3 C36 -53.1(4) 7_565 .
O3 Co2 N3 C36 126.9(4) . .
O7 Co2 N3 C36 37.8(4) 7_565 .
O7 Co2 N3 C36 -142.2(4) . .
N3 Co2 N3 C36 -170.3(4) 7_565 .
O3 Co2 N3 C32 128.2(3) 7_565 .
O3 Co2 N3 C32 -51.8(3) . .
O7 Co2 N3 C32 -140.9(3) 7_565 .
O7 Co2 N3 C32 39.1(3) . .
N3 Co2 N3 C32 11.0(5) 7_565 .
C3 C4 N4 O9 161.0(9) . .
C5 C4 N4 O9 -17.0(14) . .
C3 C4 N4 O8 -30.3(12) . .
C5 C4 N4 O8 151.7(9) . .
C8 C13 N5 O10 36.7(10) . .
C12 C13 N5 O10 -145.9(7) . .
C8 C13 N5 O11 -145.0(7) . .
C12 C13 N5 O11 32.4(10) . .
C19 C18 N6 O12 0.1(12) . .
C17 C18 N6 O12 178.8(8) . .
C19 C18 N6 O13' -156.7(10) . .
C17 C18 N6 O13' 22.0(13) . .
C19 C18 N6 O13 136.0(11) . .
C17 C18 N6 O13 -45.4(12) . .
O2 C1 O1 Co1 82.8(7) . .
C2 C1 O1 Co1 -99.7(5) . .
O2 Co1 O1 C1 -95.9(5) 5 .
N1 Co1 O1 C1 0.8(5) . .
N2 Co1 O1 C1 176.2(5) 6_556 .
O5 Co1 O1 C1 88.1(6) . .
O6 Co1 O1 C1 89.5(5) . .
O1 C1 O2 Co1 -1.0(6) . 5
C2 C1 O2 Co1 -178.5(3) . 5
O4 C14 O3 Co2 -6.5(8) . .
C11 C14 O3 Co2 172.0(3) . .
O3 Co2 O3 C14 -12(42) 7_565 .
O7 Co2 O3 C14 175.6(4) 7_565 .
O7 Co2 O3 C14 -4.4(4) . .
N3 Co2 O3 C14 86.6(4) . .
N3 Co2 O3 C14 -93.4(4) 7_565 .
O6 C15 O5 Co1 -2.4(5) . .
C16 C15 O5 Co1 176.8(4) . .
O1 Co1 O5 C15 3.0(4) . .
O2 Co1 O5 C15 -173.3(3) 5 .
N1 Co1 O5 C15 91.6(3) . .
N2 Co1 O5 C15 -84.1(3) 6_556 .
O6 Co1 O5 C15 1.3(3) . .
O5 C15 O6 Co1 2.3(5) . .
C16 C15 O6 Co1 -176.9(4) . .
O1 Co1 O6 C15 179.4(3) . .
O2 Co1 O6 C15 10.3(4) 5 .
N1 Co1 O6 C15 -88.5(3) . .
N2 Co1 O6 C15 92.4(3) 6_556 .
O5 Co1 O6 C15 -1.3(3) . .
